data_4024110
loop_
_publ_author_name
'Ling Zhou'
'Tao-Xiang Zhang'
'Bing-Rui Li'
'Xiao-Ping Cao'
'Dietmar Kuck'

_publ_section_title
;
 C~3v~-Symmetrical Tribenzotriquinacenes Extended by Six
 C~1~-Functional Groups and the First Triquinacene-Based
 Tris(dithiametacyclophanes)
;
_journal_name_full 'Journal of Organic Chemistry'
_journal_page_first 6382
_journal_page_last 6389
_journal_paper_doi 10.1021/jo070565e
_journal_volume 72
_journal_year 2007
_chemical_formula_sum 'C34 H33 Cl6 N'
_chemical_formula_weight 668.31
_chemical_name_systematic
; 
 ? 
;
_space_group_IT_number 14
_symmetry_cell_setting monoclinic
_symmetry_space_group_name_Hall '-P 2ybc'
_symmetry_space_group_name_H-M 'P 1 21/c 1'
_atom_sites_solution_hydrogens geom
_atom_sites_solution_primary direct
_atom_sites_solution_secondary difmap
_audit_creation_method SHELXL-97
_cell_angle_alpha 90.00
_cell_angle_beta 101.141(4)
_cell_angle_gamma 90.00
_cell_formula_units_Z 4
_cell_length_a 12.273(3)
_cell_length_b 21.104(5)
_cell_length_c 12.788(3)
_cell_measurement_reflns_used 3938
_cell_measurement_temperature 298(2)
_cell_measurement_theta_max 22.486
_cell_measurement_theta_min 2.367
_cell_volume 3249.8(13)
_computing_cell_refinement 'Bruker SMART'
_computing_data_collection 'Bruker SMART'
_computing_data_reduction 'Bruker SAINT'
_computing_molecular_graphics 'Bruker SHELXTL'
_computing_publication_material 'Bruker SHELXTL'
_computing_structure_refinement 'SHELXL-97 (Sheldrick, 1997)'
_computing_structure_solution 'SHELXS-97 (Sheldrick, 1990)'
_diffrn_ambient_temperature 298(2)
_diffrn_measured_fraction_theta_full 0.999
_diffrn_measured_fraction_theta_max 0.999
_diffrn_measurement_device_type 'CCD area detector'
_diffrn_measurement_method 'phi and omega scans'
_diffrn_radiation_monochromator graphite
_diffrn_radiation_source 'fine-focus sealed tube'
_diffrn_radiation_type MoK\a
_diffrn_radiation_wavelength 0.71073
_diffrn_reflns_av_R_equivalents 0.0438
_diffrn_reflns_av_sigmaI/netI 0.0507
_diffrn_reflns_limit_h_max 14
_diffrn_reflns_limit_h_min -14
_diffrn_reflns_limit_k_max 25
_diffrn_reflns_limit_k_min -24
_diffrn_reflns_limit_l_max 15
_diffrn_reflns_limit_l_min -10
_diffrn_reflns_number 16930
_diffrn_reflns_theta_full 25.01
_diffrn_reflns_theta_max 25.01
_diffrn_reflns_theta_min 1.89
_exptl_absorpt_coefficient_mu 0.554
_exptl_absorpt_correction_T_max 0.8089
_exptl_absorpt_correction_T_min 0.7731
_exptl_absorpt_correction_type multi-scan
_exptl_absorpt_process_details sadabs
_exptl_crystal_density_diffrn 1.366
_exptl_crystal_density_meas 0
_exptl_crystal_density_method 'not measured'
_exptl_crystal_F_000 1384
_exptl_crystal_size_max 0.49
_exptl_crystal_size_mid 0.45
_exptl_crystal_size_min 0.40
_refine_diff_density_max 0.687
_refine_diff_density_min -0.704
_refine_diff_density_rms 0.061
_refine_ls_extinction_coef 0.0075(8)
_refine_ls_extinction_expression Fc^*^=kFc[1+0.001xFc^2^\l^3^/sin(2\q)]^-1/4^
_refine_ls_extinction_method SHELXL
_refine_ls_goodness_of_fit_ref 1.018
_refine_ls_hydrogen_treatment mixed
_refine_ls_matrix_type full
_refine_ls_number_parameters 371
_refine_ls_number_reflns 5729
_refine_ls_number_restraints 6
_refine_ls_restrained_S_all 1.028
_refine_ls_R_factor_all 0.1091
_refine_ls_R_factor_gt 0.0580
_refine_ls_shift/su_max 0.001
_refine_ls_shift/su_mean 0.000
_refine_ls_structure_factor_coef Fsqd
_refine_ls_weighting_details 'calc w=1/[\s^2^(Fo^2^)+(0.0646P)^2^+4.7803P] where P=(Fo^2^+2Fc^2^)/3'
_refine_ls_weighting_scheme calc
_refine_ls_wR_factor_gt 0.1385
_refine_ls_wR_factor_ref 0.1773
_reflns_number_gt 3329
_reflns_number_total 5729
_reflns_threshold_expression >2sigma(I)
_cod_data_source_file jo070565esi20070319_061434.cif
_cod_data_source_block 051207e
_cod_depositor_comments
;
The following automatic conversions were performed:
'_symmetry_cell_setting' value 'Monoclinic' changed to 'monoclinic'
according to '/home/saulius/struct/CIF-dictionaries/cif_core.dic'
dictionary named 'cif_core.dic' version 2.4.1 from 2010-06-29.

Automatic conversion script
Id: cif_fix_enum 1527 2010-12-29 10:47:43Z saulius 
;
_cod_original_sg_symbol_H-M 'P 21/c'
_cod_database_code 4024110

loop_
_symmetry_equiv_pos_as_xyz
'x, y, z'
'-x, y+1/2, -z+1/2'
'-x, -y, -z'
'x, -y-1/2, z-1/2'

loop_
_atom_site_label
_atom_site_type_symbol
_atom_site_fract_x
_atom_site_fract_y
_atom_site_fract_z
_atom_site_U_iso_or_equiv
_atom_site_adp_type
_atom_site_occupancy
_atom_site_symmetry_multiplicity
_atom_site_calc_flag
_atom_site_refinement_flags
_atom_site_disorder_assembly
_atom_site_disorder_group
Cl1 Cl 0.02171(12) 0.82477(9) 0.61804(12) 0.0983(6) Uani 1 1 d . . .
Cl2 Cl 0.28278(15) 1.03480(7) 0.65479(13) 0.0969(6) Uani 1 1 d . . .
Cl3 Cl 0.96205(11) 0.86979(9) 0.91489(15) 0.1041(6) Uani 1 1 d . . .
Cl4 Cl 0.82783(14) 0.69044(8) 0.71853(12) 0.0940(5) Uani 1 1 d . . .
Cl5 Cl 0.35144(18) 0.47136(6) 0.88078(13) 0.1075(6) Uani 1 1 d . . .
Cl6 Cl 0.06791(15) 0.55074(10) 0.86322(13) 0.1210(7) Uani 1 1 d U . .
N1 N 0.7751(6) 1.0221(3) -0.0574(5) 0.129(2) Uani 1 1 d . . .
C1 C 0.4457(3) 0.79545(18) 1.0438(3) 0.0406(9) Uani 1 1 d . . .
C2 C 0.3207(3) 0.78523(18) 0.9841(3) 0.0401(9) Uani 1 1 d . . .
C3 C 0.4953(3) 0.85065(17) 0.9814(3) 0.0376(9) Uani 1 1 d . . .
C4 C 0.5114(3) 0.73286(17) 1.0247(3) 0.0393(9) Uani 1 1 d . . .
C5 C 0.4556(4) 0.8113(2) 1.1622(3) 0.0595(12) Uani 1 1 d . . .
H5A H 0.4303 0.7759 1.1983 0.089 Uiso 1 1 calc R . .
H5B H 0.4109 0.8478 1.1695 0.089 Uiso 1 1 calc R . .
H5C H 0.5317 0.8201 1.1931 0.089 Uiso 1 1 calc R . .
C6 C 0.2306(4) 0.7962(2) 1.0512(3) 0.0558(11) Uani 1 1 d . . .
H6A H 0.1588 0.7870 1.0089 0.084 Uiso 1 1 calc R . .
H6B H 0.2327 0.8396 1.0741 0.084 Uiso 1 1 calc R . .
H6C H 0.2441 0.7689 1.1124 0.084 Uiso 1 1 calc R . .
C7 C 0.5287(4) 0.91191(19) 1.0437(4) 0.0548(11) Uani 1 1 d . . .
H7A H 0.5876 0.9031 1.1031 0.082 Uiso 1 1 calc R . .
H7B H 0.4659 0.9286 1.0691 0.082 Uiso 1 1 calc R . .
H7C H 0.5537 0.9424 0.9978 0.082 Uiso 1 1 calc R . .
C8 C 0.5652(4) 0.6969(2) 1.1259(3) 0.0560(11) Uani 1 1 d . . .
H8A H 0.6067 0.6616 1.1068 0.084 Uiso 1 1 calc R . .
H8B H 0.5085 0.6818 1.1618 0.084 Uiso 1 1 calc R . .
H8C H 0.6143 0.7248 1.1722 0.084 Uiso 1 1 calc R . .
C9 C 0.3069(3) 0.83068(17) 0.8905(3) 0.0385(9) Uani 1 1 d . . .
C10 C 0.2137(3) 0.8379(2) 0.8109(3) 0.0493(10) Uani 1 1 d . . .
H10 H 0.1494 0.8153 0.8145 0.059 Uiso 1 1 calc R . .
C11 C 0.2155(3) 0.8784(2) 0.7259(3) 0.0526(11) Uani 1 1 d . . .
C12 C 0.3131(3) 0.91190(19) 0.7205(3) 0.0462(10) Uani 1 1 d . . .
C13 C 0.4048(3) 0.90485(18) 0.8016(3) 0.0436(10) Uani 1 1 d . . .
H13 H 0.4691 0.9276 0.7989 0.052 Uiso 1 1 calc R . .
C14 C 0.4029(3) 0.86436(17) 0.8871(3) 0.0365(9) Uani 1 1 d . . .
C15 C 0.1126(5) 0.8881(3) 0.6408(5) 0.0920(19) Uani 1 1 d . . .
H15A H 0.1357 0.8984 0.5745 0.110 Uiso 1 1 calc R . .
H15B H 0.0726 0.9245 0.6606 0.110 Uiso 1 1 calc R . .
C16 C 0.3218(4) 0.9552(2) 0.6297(4) 0.0589(12) Uani 1 1 d . . .
H16A H 0.2741 0.9397 0.5654 0.071 Uiso 1 1 calc R . .
H16B H 0.3976 0.9550 0.6181 0.071 Uiso 1 1 calc R . .
C17 C 0.5935(3) 0.81997(17) 0.9464(3) 0.0363(8) Uani 1 1 d . . .
C18 C 0.6726(3) 0.84904(19) 0.8988(3) 0.0440(9) Uani 1 1 d . . .
H18 H 0.6684 0.8925 0.8863 0.053 Uiso 1 1 calc R . .
C19 C 0.7576(3) 0.8146(2) 0.8695(3) 0.0460(10) Uani 1 1 d . . .
C20 C 0.7643(3) 0.7493(2) 0.8877(3) 0.0478(10) Uani 1 1 d . . .
C21 C 0.6852(3) 0.72056(19) 0.9369(3) 0.0472(10) Uani 1 1 d . . .
H21 H 0.6895 0.6772 0.9503 0.057 Uiso 1 1 calc R . .
C22 C 0.5998(3) 0.75545(18) 0.9663(3) 0.0396(9) Uani 1 1 d . . .
C23 C 0.8405(4) 0.8491(3) 0.8189(4) 0.0681(14) Uani 1 1 d . . .
H23A H 0.8068 0.8873 0.7849 0.082 Uiso 1 1 calc R . .
H23B H 0.8618 0.8225 0.7642 0.082 Uiso 1 1 calc R . .
C24 C 0.8546(4) 0.7094(2) 0.8585(4) 0.0658(13) Uani 1 1 d . . .
H24A H 0.8612 0.6704 0.8995 0.079 Uiso 1 1 calc R . .
H24B H 0.9247 0.7319 0.8766 0.079 Uiso 1 1 calc R . .
C25 C 0.4235(3) 0.69124(17) 0.9579(3) 0.0372(9) Uani 1 1 d . . .
C26 C 0.4384(3) 0.63254(18) 0.9152(3) 0.0423(9) Uani 1 1 d . . .
H26 H 0.5089 0.6146 0.9263 0.051 Uiso 1 1 calc R . .
C27 C 0.3488(4) 0.59992(18) 0.8557(3) 0.0445(10) Uani 1 1 d . . .
C28 C 0.2420(3) 0.62620(19) 0.8422(3) 0.0464(10) Uani 1 1 d . . .
C29 C 0.2293(3) 0.68487(19) 0.8859(3) 0.0471(10) Uani 1 1 d . . .
H29 H 0.1586 0.7024 0.8776 0.057 Uiso 1 1 calc R . .
C30 C 0.3190(3) 0.71831(18) 0.9419(3) 0.0406(9) Uani 1 1 d . . .
C31 C 0.3724(4) 0.5384(2) 0.8050(4) 0.0620(12) Uani 1 1 d . . .
H31A H 0.4488 0.5386 0.7950 0.074 Uiso 1 1 calc R . .
H31B H 0.3248 0.5352 0.7352 0.074 Uiso 1 1 calc R . .
C32 C 0.1405(4) 0.5939(2) 0.7803(4) 0.0650(13) Uani 1 1 d . . .
H32A H 0.1626 0.5653 0.7287 0.078 Uiso 1 1 calc R . .
H32B H 0.0913 0.6255 0.7413 0.078 Uiso 1 1 calc R . .
C33 C 0.8181(5) 1.0033(3) 0.0200(4) 0.0705(14) Uani 1 1 d . . .
C34 C 0.8721(6) 0.9796(3) 0.1194(5) 0.109(2) Uani 1 1 d . . .
H34A H 0.8805 0.9345 0.1147 0.163 Uiso 1 1 calc R . .
H34B H 0.8286 0.9891 0.1723 0.163 Uiso 1 1 calc R . .
H34C H 0.9439 0.9990 0.1391 0.163 Uiso 1 1 calc R . .

loop_
_atom_site_aniso_label
_atom_site_aniso_U_11
_atom_site_aniso_U_22
_atom_site_aniso_U_33
_atom_site_aniso_U_23
_atom_site_aniso_U_13
_atom_site_aniso_U_12
Cl1 0.0721(10) 0.1295(14) 0.0835(10) -0.0039(9) -0.0097(7) -0.0129(9)
Cl2 0.1456(14) 0.0583(8) 0.0986(11) 0.0276(7) 0.0531(10) 0.0264(9)
Cl3 0.0469(8) 0.1169(13) 0.1490(15) -0.0362(11) 0.0203(8) -0.0189(8)
Cl4 0.1085(12) 0.0952(11) 0.0823(10) -0.0230(8) 0.0285(9) 0.0276(9)
Cl5 0.1842(18) 0.0416(7) 0.1004(12) 0.0023(7) 0.0368(12) 0.0034(9)
Cl6 0.1099(13) 0.1677(18) 0.0800(10) -0.0064(10) 0.0048(9) -0.0887(13)
N1 0.171(6) 0.121(5) 0.078(4) 0.027(4) -0.021(4) -0.008(4)
C1 0.051(2) 0.040(2) 0.031(2) -0.0006(16) 0.0091(17) 0.0004(18)
C2 0.042(2) 0.040(2) 0.041(2) 0.0009(17) 0.0131(17) 0.0008(17)
C3 0.040(2) 0.033(2) 0.039(2) -0.0030(16) 0.0076(17) -0.0006(16)
C4 0.042(2) 0.037(2) 0.037(2) 0.0051(16) 0.0015(17) 0.0016(17)
C5 0.079(3) 0.067(3) 0.035(2) -0.005(2) 0.016(2) -0.004(2)
C6 0.057(3) 0.060(3) 0.057(3) 0.003(2) 0.029(2) 0.004(2)
C7 0.066(3) 0.039(2) 0.059(3) -0.009(2) 0.011(2) 0.001(2)
C8 0.067(3) 0.048(3) 0.046(2) 0.010(2) -0.008(2) -0.004(2)
C9 0.042(2) 0.035(2) 0.040(2) 0.0010(16) 0.0120(18) 0.0052(17)
C10 0.037(2) 0.051(3) 0.059(3) 0.009(2) 0.007(2) 0.0023(19)
C11 0.051(3) 0.054(3) 0.050(3) 0.007(2) 0.002(2) 0.008(2)
C12 0.054(3) 0.044(2) 0.042(2) 0.0034(18) 0.013(2) 0.009(2)
C13 0.042(2) 0.042(2) 0.049(2) 0.0034(18) 0.0144(19) 0.0037(18)
C14 0.037(2) 0.032(2) 0.042(2) -0.0009(16) 0.0104(17) 0.0048(16)
C15 0.075(4) 0.097(4) 0.088(4) 0.024(3) -0.024(3) -0.013(3)
C16 0.071(3) 0.057(3) 0.053(3) 0.012(2) 0.019(2) 0.011(2)
C17 0.034(2) 0.037(2) 0.035(2) -0.0024(16) -0.0005(16) 0.0010(16)
C18 0.039(2) 0.040(2) 0.051(2) 0.0006(18) 0.0054(19) -0.0005(18)
C19 0.034(2) 0.054(3) 0.048(2) -0.0031(19) 0.0036(18) -0.0027(19)
C20 0.037(2) 0.053(3) 0.050(2) -0.008(2) -0.0008(19) 0.0057(19)
C21 0.044(2) 0.039(2) 0.053(3) -0.0001(19) -0.0023(19) 0.0049(19)
C22 0.037(2) 0.038(2) 0.039(2) -0.0018(16) -0.0039(17) 0.0027(17)
C23 0.047(3) 0.077(3) 0.085(4) 0.002(3) 0.025(3) -0.003(2)
C24 0.054(3) 0.072(3) 0.070(3) -0.007(3) 0.008(2) 0.016(2)
C25 0.045(2) 0.037(2) 0.0294(19) 0.0036(15) 0.0065(16) -0.0025(17)
C26 0.049(2) 0.038(2) 0.039(2) 0.0024(17) 0.0053(18) 0.0031(18)
C27 0.057(3) 0.040(2) 0.034(2) -0.0003(17) 0.0034(18) -0.0013(19)
C28 0.049(3) 0.046(2) 0.041(2) 0.0023(18) 0.0022(18) -0.008(2)
C29 0.042(2) 0.046(2) 0.051(2) 0.0023(19) 0.0049(19) -0.0030(19)
C30 0.043(2) 0.041(2) 0.038(2) 0.0068(17) 0.0090(17) -0.0018(18)
C31 0.075(3) 0.054(3) 0.053(3) -0.010(2) 0.004(2) -0.001(2)
C32 0.063(3) 0.067(3) 0.061(3) -0.005(2) 0.002(2) -0.017(2)
C33 0.087(4) 0.065(3) 0.057(3) 0.009(3) 0.008(3) -0.007(3)
C34 0.140(6) 0.115(5) 0.066(4) 0.026(4) 0.008(4) 0.013(4)

loop_
_atom_type_symbol
_atom_type_description
_atom_type_scat_dispersion_real
_atom_type_scat_dispersion_imag
_atom_type_scat_source
C C 0.0033 0.0016 'International Tables Vol C Tables 4.2.6.8 and 6.1.1.4'
H H 0.0000 0.0000 'International Tables Vol C Tables 4.2.6.8 and 6.1.1.4'
Cl Cl 0.1484 0.1585 'International Tables Vol C Tables 4.2.6.8 and 6.1.1.4'
N N 0.0061 0.0033 'International Tables Vol C Tables 4.2.6.8 and 6.1.1.4'

loop_
_geom_angle_atom_site_label_1
_geom_angle_atom_site_label_2
_geom_angle_atom_site_label_3
_geom_angle
_geom_angle_site_symmetry_1
_geom_angle_site_symmetry_3
_geom_angle_publ_flag
C5 C1 C4 112.8(3) . . ?
C5 C1 C2 112.8(3) . . ?
C4 C1 C2 106.5(3) . . ?
C5 C1 C3 111.7(3) . . ?
C4 C1 C3 106.0(3) . . ?
C2 C1 C3 106.6(3) . . ?
C30 C2 C9 108.5(3) . . ?
C30 C2 C6 112.2(3) . . ?
C9 C2 C6 111.2(3) . . ?
C30 C2 C1 104.1(3) . . ?
C9 C2 C1 104.0(3) . . ?
C6 C2 C1 116.2(3) . . ?
C17 C3 C14 111.3(3) . . ?
C17 C3 C7 111.5(3) . . ?
C14 C3 C7 109.7(3) . . ?
C17 C3 C1 103.8(3) . . ?
C14 C3 C1 103.7(3) . . ?
C7 C3 C1 116.4(3) . . ?
C22 C4 C25 113.9(3) . . ?
C22 C4 C8 109.9(3) . . ?
C25 C4 C8 109.4(3) . . ?
C22 C4 C1 104.3(3) . . ?
C25 C4 C1 103.9(3) . . ?
C8 C4 C1 115.5(3) . . ?
C1 C5 H5A 109.5 . . ?
C1 C5 H5B 109.5 . . ?
H5A C5 H5B 109.5 . . ?
C1 C5 H5C 109.5 . . ?
H5A C5 H5C 109.5 . . ?
H5B C5 H5C 109.5 . . ?
C2 C6 H6A 109.5 . . ?
C2 C6 H6B 109.5 . . ?
H6A C6 H6B 109.5 . . ?
C2 C6 H6C 109.5 . . ?
H6A C6 H6C 109.5 . . ?
H6B C6 H6C 109.5 . . ?
C3 C7 H7A 109.5 . . ?
C3 C7 H7B 109.5 . . ?
H7A C7 H7B 109.5 . . ?
C3 C7 H7C 109.5 . . ?
H7A C7 H7C 109.5 . . ?
H7B C7 H7C 109.5 . . ?
C4 C8 H8A 109.5 . . ?
C4 C8 H8B 109.5 . . ?
H8A C8 H8B 109.5 . . ?
C4 C8 H8C 109.5 . . ?
H8A C8 H8C 109.5 . . ?
H8B C8 H8C 109.5 . . ?
C14 C9 C10 120.6(3) . . ?
C14 C9 C2 112.5(3) . . ?
C10 C9 C2 126.8(4) . . ?
C9 C10 C11 120.5(4) . . ?
C9 C10 H10 119.7 . . ?
C11 C10 H10 119.7 . . ?
C10 C11 C12 119.4(4) . . ?
C10 C11 C15 120.6(4) . . ?
C12 C11 C15 119.9(4) . . ?
C13 C12 C11 119.2(4) . . ?
C13 C12 C16 118.5(4) . . ?
C11 C12 C16 122.3(4) . . ?
C12 C13 C14 121.3(4) . . ?
C12 C13 H13 119.3 . . ?
C14 C13 H13 119.3 . . ?
C9 C14 C13 118.9(3) . . ?
C9 C14 C3 112.8(3) . . ?
C13 C14 C3 128.2(3) . . ?
C11 C15 Cl1 116.0(4) . . ?
C11 C15 H15A 108.3 . . ?
Cl1 C15 H15A 108.3 . . ?
C11 C15 H15B 108.3 . . ?
Cl1 C15 H15B 108.3 . . ?
H15A C15 H15B 107.4 . . ?
C12 C16 Cl2 111.8(3) . . ?
C12 C16 H16A 109.2 . . ?
Cl2 C16 H16A 109.2 . . ?
C12 C16 H16B 109.2 . . ?
Cl2 C16 H16B 109.2 . . ?
H16A C16 H16B 107.9 . . ?
C22 C17 C18 119.8(3) . . ?
C22 C17 C3 112.8(3) . . ?
C18 C17 C3 127.4(3) . . ?
C19 C18 C17 121.1(4) . . ?
C19 C18 H18 119.5 . . ?
C17 C18 H18 119.5 . . ?
C18 C19 C20 119.8(4) . . ?
C18 C19 C23 118.3(4) . . ?
C20 C19 C23 122.0(4) . . ?
C21 C20 C19 118.8(4) . . ?
C21 C20 C24 118.9(4) . . ?
C19 C20 C24 122.4(4) . . ?
C22 C21 C20 121.2(4) . . ?
C22 C21 H21 119.4 . . ?
C20 C21 H21 119.4 . . ?
C17 C22 C21 119.3(4) . . ?
C17 C22 C4 112.4(3) . . ?
C21 C22 C4 128.2(4) . . ?
C19 C23 Cl3 111.6(3) . . ?
C19 C23 H23A 109.3 . . ?
Cl3 C23 H23A 109.3 . . ?
C19 C23 H23B 109.3 . . ?
Cl3 C23 H23B 109.3 . . ?
H23A C23 H23B 108.0 . . ?
C20 C24 Cl4 111.8(3) . . ?
C20 C24 H24A 109.3 . . ?
Cl4 C24 H24A 109.3 . . ?
C20 C24 H24B 109.3 . . ?
Cl4 C24 H24B 109.3 . . ?
H24A C24 H24B 107.9 . . ?
C26 C25 C30 120.1(4) . . ?
C26 C25 C4 127.4(3) . . ?
C30 C25 C4 112.5(3) . . ?
C25 C26 C27 120.6(4) . . ?
C25 C26 H26 119.7 . . ?
C27 C26 H26 119.7 . . ?
C26 C27 C28 119.5(4) . . ?
C26 C27 C31 117.7(4) . . ?
C28 C27 C31 122.8(4) . . ?
C29 C28 C27 118.7(4) . . ?
C29 C28 C32 118.3(4) . . ?
C27 C28 C32 123.0(4) . . ?
C28 C29 C30 121.7(4) . . ?
C28 C29 H29 119.1 . . ?
C30 C29 H29 119.1 . . ?
C25 C30 C29 119.2(4) . . ?
C25 C30 C2 112.6(3) . . ?
C29 C30 C2 128.0(4) . . ?
C27 C31 Cl5 113.3(3) . . ?
C27 C31 H31A 108.9 . . ?
Cl5 C31 H31A 108.9 . . ?
C27 C31 H31B 108.9 . . ?
Cl5 C31 H31B 108.9 . . ?
H31A C31 H31B 107.7 . . ?
C28 C32 Cl6 112.4(3) . . ?
C28 C32 H32A 109.1 . . ?
Cl6 C32 H32A 109.1 . . ?
C28 C32 H32B 109.1 . . ?
Cl6 C32 H32B 109.1 . . ?
H32A C32 H32B 107.9 . . ?
N1 C33 C34 179.3(8) . . ?
C33 C34 H34A 109.5 . . ?
C33 C34 H34B 109.5 . . ?
H34A C34 H34B 109.5 . . ?
C33 C34 H34C 109.5 . . ?
H34A C34 H34C 109.5 . . ?
H34B C34 H34C 109.5 . . ?

loop_
_geom_bond_atom_site_label_1
_geom_bond_atom_site_label_2
_geom_bond_distance
_geom_bond_site_symmetry_2
_geom_bond_publ_flag
Cl1 C15 1.729(6) . ?
Cl2 C16 1.792(5) . ?
Cl3 C23 1.793(5) . ?
Cl4 C24 1.801(5) . ?
Cl5 C31 1.762(5) . ?
Cl6 C32 1.764(5) . ?
N1 C33 1.102(6) . ?
C1 C5 1.533(5) . ?
C1 C4 1.591(5) . ?
C1 C2 1.591(5) . ?
C1 C3 1.598(5) . ?
C2 C30 1.511(5) . ?
C2 C9 1.518(5) . ?
C2 C6 1.543(5) . ?
C3 C17 1.510(5) . ?
C3 C14 1.515(5) . ?
C3 C7 1.532(5) . ?
C4 C22 1.509(5) . ?
C4 C25 1.520(5) . ?
C4 C8 1.534(5) . ?
C5 H5A 0.9600 . ?
C5 H5B 0.9600 . ?
C5 H5C 0.9600 . ?
C6 H6A 0.9600 . ?
C6 H6B 0.9600 . ?
C6 H6C 0.9600 . ?
C7 H7A 0.9600 . ?
C7 H7B 0.9600 . ?
C7 H7C 0.9600 . ?
C8 H8A 0.9600 . ?
C8 H8B 0.9600 . ?
C8 H8C 0.9600 . ?
C9 C14 1.384(5) . ?
C9 C10 1.384(5) . ?
C10 C11 1.388(6) . ?
C10 H10 0.9300 . ?
C11 C12 1.404(6) . ?
C11 C15 1.513(6) . ?
C12 C13 1.383(5) . ?
C12 C16 1.498(6) . ?
C13 C14 1.392(5) . ?
C13 H13 0.9300 . ?
C15 H15A 0.9700 . ?
C15 H15B 0.9700 . ?
C16 H16A 0.9700 . ?
C16 H16B 0.9700 . ?
C17 C22 1.385(5) . ?
C17 C18 1.385(5) . ?
C18 C19 1.382(5) . ?
C18 H18 0.9300 . ?
C19 C20 1.398(6) . ?
C19 C23 1.496(6) . ?
C20 C21 1.393(6) . ?
C20 C24 1.497(6) . ?
C21 C22 1.390(5) . ?
C21 H21 0.9300 . ?
C23 H23A 0.9700 . ?
C23 H23B 0.9700 . ?
C24 H24A 0.9700 . ?
C24 H24B 0.9700 . ?
C25 C26 1.380(5) . ?
C25 C30 1.383(5) . ?
C26 C27 1.392(5) . ?
C26 H26 0.9300 . ?
C27 C28 1.404(6) . ?
C27 C31 1.504(6) . ?
C28 C29 1.379(6) . ?
C28 C32 1.504(6) . ?
C29 C30 1.384(5) . ?
C29 H29 0.9300 . ?
C31 H31A 0.9700 . ?
C31 H31B 0.9700 . ?
C32 H32A 0.9700 . ?
C32 H32B 0.9700 . ?
C33 C34 1.407(8) . ?
C34 H34A 0.9600 . ?
C34 H34B 0.9600 . ?
C34 H34C 0.9600 . ?
